data_7220611
loop_
_publ_author_name
'Chen, Peng'
'Zhang, Meiqi'
'Sun, Wenbin'
'Li, Hongfeng'
'Zhao, Lang'
'Yan, Pengfei'

_publ_section_title
;
 Anion-dependent assembly of Dy complexes: structures and magnetic
 behaviors
;
_journal_issue 27
_journal_name_full CrystEngComm
_journal_page_first 5066
_journal_paper_doi 10.1039/C5CE00925A
_journal_volume 17
_journal_year 2015
_chemical_formula_sum 'C47 H60 N8 Nd3 O19.5'
_chemical_formula_weight 1481.75
_chemical_name_systematic
; 
 ? 
;
_space_group_IT_number 2
_symmetry_cell_setting triclinic
_symmetry_space_group_name_Hall '-P 1'
_symmetry_space_group_name_H-M 'P -1'
_atom_sites_solution_hydrogens geom
_atom_sites_solution_primary direct
_atom_sites_solution_secondary difmap
_audit_creation_method SHELXL-97
_audit_update_record
;
2015-05-12 deposited with the CCDC.
2015-06-01 downloaded from the CCDC.
;
_cell_angle_alpha 112.788(3)
_cell_angle_beta 97.045(3)
_cell_angle_gamma 90.308(3)
_cell_formula_units_Z 4
_cell_length_a 17.0393(6)
_cell_length_b 17.8176(6)
_cell_length_c 20.2468(7)
_cell_measurement_reflns_used 4422
_cell_measurement_temperature 293(2)
_cell_measurement_theta_max 28.80
_cell_measurement_theta_min 3.18
_cell_volume 5614.9(4)
_computing_cell_refinement 'CrysAlis PRO (Agilent, 2011)'
_computing_data_collection 'CrysAlis PRO (Agilent, 2011)'
_computing_data_reduction 'CrysAlis PRO (Agilent, 2011)'
_computing_molecular_graphics 'Bruker SHELXTL'
_computing_publication_material 'Bruker SHELXTL'
_computing_structure_refinement 'SHELXL-97 (Sheldrick, 1997)'
_computing_structure_solution 'SHELXS-97 (Sheldrick, 1990)'
_diffrn_ambient_temperature 293(2)
_diffrn_measured_fraction_theta_full 0.990
_diffrn_measured_fraction_theta_max 0.830
_diffrn_measurement_device_type 'Xcalibur, Eos'
_diffrn_measurement_method 'phi and omega scans'
_diffrn_radiation_monochromator graphite
_diffrn_radiation_source 'fine-focus sealed tube'
_diffrn_radiation_type MoK\a
_diffrn_radiation_wavelength 0.71073
_diffrn_reflns_av_R_equivalents 0.0559
_diffrn_reflns_av_sigmaI/netI 0.0860
_diffrn_reflns_limit_h_max 22
_diffrn_reflns_limit_h_min -22
_diffrn_reflns_limit_k_max 23
_diffrn_reflns_limit_k_min -24
_diffrn_reflns_limit_l_max 25
_diffrn_reflns_limit_l_min -25
_diffrn_reflns_number 49215
_diffrn_reflns_theta_full 26.00
_diffrn_reflns_theta_max 29.26
_diffrn_reflns_theta_min 3.04
_exptl_absorpt_coefficient_mu 2.812
_exptl_absorpt_correction_T_max 0.7113
_exptl_absorpt_correction_T_min 0.6778
_exptl_absorpt_correction_type multi-scan
_exptl_absorpt_process_details
;
CrysAlisPro, Agilent Technologies,
Version 1.171.35.21 (release 20-01-2012 CrysAlis171 .NET)
(compiled Jan 23 2012,18:06:46)
Empirical absorption correction using spherical harmonics,
 implemented in SCALE3 ABSPACK scaling algorithm.
;
_exptl_crystal_colour red
_exptl_crystal_density_diffrn 1.753
_exptl_crystal_density_method 'not measured'
_exptl_crystal_description block
_exptl_crystal_F_000 2936
_exptl_crystal_size_max 0.15
_exptl_crystal_size_mid 0.14
_exptl_crystal_size_min 0.13
_platon_squeeze_details
;
The unit cell contains two methanol molecules which have been treated as 
a diffuse contribution to the overall scattering without specific atom 
positions by squeeze/platon.
;
_refine_diff_density_max 4.991
_refine_diff_density_min -3.331
_refine_diff_density_rms 0.251
_refine_ls_extinction_method none
_refine_ls_goodness_of_fit_ref 1.028
_refine_ls_hydrogen_treatment mixed
_refine_ls_matrix_type full
_refine_ls_number_parameters 1378
_refine_ls_number_reflns 25386
_refine_ls_number_restraints 38
_refine_ls_restrained_S_all 1.031
_refine_ls_R_factor_all 0.1129
_refine_ls_R_factor_gt 0.0875
_refine_ls_shift/su_max 0.008
_refine_ls_shift/su_mean 0.000
_refine_ls_structure_factor_coef Fsqd
_refine_ls_weighting_details 'calc w=1/[\s^2^(Fo^2^)+(0.1187P)^2^+51.2080P] where P=(Fo^2^+2Fc^2^)/3'
_refine_ls_weighting_scheme calc
_refine_ls_wR_factor_gt 0.2228
_refine_ls_wR_factor_ref 0.2401
_reflns_number_gt 18500
_reflns_number_total 25386
_reflns_threshold_expression >2sigma(I)
_cod_data_source_file c5ce00925a2.cif
_cod_data_source_block 1a
_cod_depositor_comments 'Adding full bibliography for 7220611--7220618.cif.'
_cod_original_cell_volume 5614.9(3)
_cod_original_sg_symbol_H-M P-1
_cod_original_formula_sum 'C47 H60 N8 Nd3 O19.50'
_cod_database_code 7220611

loop_
_symmetry_equiv_pos_as_xyz
'x, y, z'
'-x, -y, -z'

loop_
_atom_site_label
_atom_site_type_symbol
_atom_site_fract_x
_atom_site_fract_y
_atom_site_fract_z
_atom_site_U_iso_or_equiv
_atom_site_adp_type
_atom_site_occupancy
_atom_site_symmetry_multiplicity
_atom_site_calc_flag
_atom_site_refinement_flags
Nd1 Nd 0.92885(3) 0.51391(3) 0.24759(3) 0.03431(15) Uani 1 1 d .
Nd2 Nd 0.72606(3) 0.44469(3) 0.27447(3) 0.03136(14) Uani 1 1 d .
Nd3 Nd 0.51187(3) 0.50257(3) 0.28130(3) 0.03029(14) Uani 1 1 d .
Nd4 Nd 0.01594(4) 0.99402(4) -0.23791(4) 0.03784(16) Uani 1 1 d .
Nd5 Nd -0.19545(4) 1.06019(3) -0.26128(3) 0.03773(15) Uani 1 1 d .
Nd6 Nd -0.41132(4) 0.99796(3) -0.27391(3) 0.03647(15) Uani 1 1 d .
C1 C 0.8301(11) 0.2664(8) 0.1076(9) 0.078(5) Uani 1 1 d .
H1A H 0.8016 0.2643 0.0629 0.116 Uiso 1 1 calc R
H1B H 0.7951 0.2490 0.1333 0.116 Uiso 1 1 calc R
H1C H 0.8733 0.2311 0.0976 0.116 Uiso 1 1 calc R
C2 C 1.1189(7) 0.4928(8) 0.1855(9) 0.057(4) Uani 1 1 d .
H2A H 1.1389 0.5185 0.2366 0.068 Uiso 1 1 calc R
H2B H 1.1549 0.5082 0.1588 0.068 Uiso 1 1 calc R
C3 C 0.7284(11) 0.2024(10) 0.2797(12) 0.092(6) Uani 1 1 d .
H3A H 0.7706 0.1982 0.3139 0.138 Uiso 1 1 calc R
H3B H 0.7346 0.1641 0.2321 0.138 Uiso 1 1 calc R
H3C H 0.6785 0.1905 0.2921 0.138 Uiso 1 1 calc R
C4 C 0.3970(13) 0.5535(11) 0.0965(10) 0.096(7) Uani 1 1 d .
H4A H 0.3510 0.5845 0.1078 0.144 Uiso 1 1 calc R
H4B H 0.3819 0.5023 0.0568 0.144 Uiso 1 1 calc R
H4C H 0.4349 0.5834 0.0834 0.144 Uiso 1 1 calc R
C5 C 0.8475(9) 0.6140(9) 0.0349(7) 0.057(4) Uani 1 1 d .
H5A H 0.8330 0.6301 -0.0032 0.069 Uiso 1 1 calc R
C6 C 0.6878(8) 0.5916(8) 0.1699(7) 0.051(3) Uani 1 1 d .
H6A H 0.6523 0.5875 0.1999 0.061 Uiso 1 1 calc R
C7 C 0.8436(9) 0.5369(8) 0.4060(7) 0.055(3) Uani 1 1 d .
C8 C 0.9012(10) 0.5842(14) 0.4710(8) 0.104(8) Uani 1 1 d .
H8B H 0.9172 0.5503 0.4967 0.156 Uiso 1 1 calc R
H8C H 0.8767 0.6309 0.5019 0.156 Uiso 1 1 calc R
H8D H 0.9467 0.6020 0.4561 0.156 Uiso 1 1 calc R
C9 C 0.7306(9) 0.2881(8) 0.2813(8) 0.053(3) Uani 1 1 d .
C10 C 0.6623(8) 0.6200(7) 0.1153(7) 0.046(3) Uani 1 1 d .
H10A H 0.6100 0.6339 0.1102 0.056 Uiso 1 1 calc R
C11 C 0.7311(8) 0.6879(7) 0.3710(7) 0.049(3) Uani 1 1 d .
H11A H 0.7746 0.6606 0.3518 0.058 Uiso 1 1 calc R
C12 C 0.9220(9) 0.5957(9) 0.0488(7) 0.059(4) Uani 1 1 d .
H12A H 0.9593 0.5988 0.0199 0.071 Uiso 1 1 calc R
C13 C 1.1137(8) 0.3981(8) 0.1611(8) 0.051(3) Uani 1 1 d .
H13A H 1.0800 0.3743 0.1150 0.061 Uiso 1 1 calc R
H13B H 1.1662 0.3783 0.1537 0.061 Uiso 1 1 calc R
C14 C 1.0822(6) 0.3687(7) 0.2138(7) 0.045(3) Uani 1 1 d .
C15 C 0.6802(8) 0.8149(7) 0.4447(7) 0.052(3) Uani 1 1 d .
H15A H 0.6894 0.8698 0.4746 0.063 Uiso 1 1 calc R
C16 C 1.0968(8) 0.2996(8) 0.2230(7) 0.051(3) Uani 1 1 d .
H16A H 1.1320 0.2613 0.2003 0.062 Uiso 1 1 calc R
C17 C 0.7905(7) 0.6086(8) 0.0789(7) 0.046(3) Uani 1 1 d .
C18 C 1.0368(10) 0.7567(9) 0.4010(8) 0.064(4) Uani 1 1 d .
H18A H 1.0599 0.7542 0.4457 0.097 Uiso 1 1 calc R
H18B H 0.9963 0.7953 0.4100 0.097 Uiso 1 1 calc R
H18C H 1.0770 0.7734 0.3794 0.097 Uiso 1 1 calc R
C19 C 0.9449(7) 0.5715(7) 0.1069(7) 0.043(3) Uani 1 1 d .
C20 C 0.8181(7) 0.5818(7) 0.1346(6) 0.043(3) Uani 1 1 d .
C21 C 1.0093(7) 0.3633(7) 0.2929(7) 0.045(3) Uani 1 1 d .
H21A H 0.9732 0.3760 0.3260 0.054 Uiso 1 1 calc R
C22 C 0.4662(8) 0.7710(7) 0.4356(7) 0.053(3) Uani 1 1 d .
H22A H 0.4211 0.7974 0.4519 0.064 Uiso 1 1 d RD
C23 C 0.4466(7) 0.3052(6) 0.2411(6) 0.042(3) Uani 1 1 d .
H23A H 0.4960 0.2921 0.2260 0.051 Uiso 1 1 calc R
C24 C 0.7404(8) 0.7709(7) 0.4164(7) 0.053(3) Uani 1 1 d .
H24A H 0.7907 0.7968 0.4273 0.064 Uiso 1 1 calc R
C25 C 0.5351(8) 0.8162(7) 0.4531(7) 0.049(3) Uani 1 1 d .
H25A H 0.5380 0.8720 0.4806 0.059 Uiso 1 1 calc R
C26 C 0.6217(7) 0.3984(7) 0.1333(7) 0.041(3) Uani 1 1 d .
C27 C 0.4327(8) 0.5383(8) 0.1608(7) 0.050(3) Uani 1 1 d .
C28 C 0.3268(7) 0.2926(7) 0.2632(6) 0.043(3) Uani 1 1 d .
H28A H 0.2785 0.2704 0.2662 0.052 Uiso 1 1 calc R
C29 C 0.5929(8) 0.6923(6) 0.3834(6) 0.042(3) Uani 1 1 d .
C30 C 0.6316(7) 0.4455(8) 0.4591(6) 0.045(3) Uani 1 1 d .
H30A H 0.6016 0.4617 0.4991 0.068 Uiso 1 1 calc R
H30B H 0.6814 0.4767 0.4737 0.068 Uiso 1 1 calc R
H30C H 0.6409 0.3885 0.4440 0.068 Uiso 1 1 calc R
C31 C 0.8615(7) 0.3516(7) 0.1524(7) 0.042(3) Uani 1 1 d .
C32 C 0.7632(7) 0.5701(7) 0.1793(6) 0.039(2) Uani 1 1 d .
C33 C 0.4572(7) 0.6891(7) 0.3897(6) 0.043(3) Uani 1 1 d .
C34 C 0.6577(7) 0.6460(6) 0.3544(6) 0.037(2) Uani 1 1 d .
C35 C 0.5999(7) 0.7767(6) 0.4289(6) 0.042(3) Uani 1 1 d .
C36 C 0.5682(11) 0.3789(15) 0.0651(8) 0.099(7) Uani 1 1 d .
H36A H 0.5805 0.3274 0.0301 0.148 Uiso 1 1 calc R
H36B H 0.5749 0.4207 0.0471 0.148 Uiso 1 1 calc R
H36C H 0.5143 0.3757 0.0737 0.148 Uiso 1 1 calc R
C37 C 1.0271(7) 0.5466(8) 0.1199(7) 0.047(3) Uani 1 1 d .
H37A H 1.0661 0.5495 0.0925 0.056 Uiso 1 1 d RD
C38 C 1.0010(8) 0.6735(7) 0.3502(7) 0.046(3) Uani 1 1 d .
C39 C 0.3504(7) 0.3758(6) 0.2866(6) 0.037(2) Uani 1 1 d .
C40 C 0.3032(6) 0.5158(7) 0.3021(7) 0.037(2) Uani 1 1 d .
H40A H 0.2911 0.4946 0.2498 0.045 Uiso 1 1 calc R
H40B H 0.2620 0.5515 0.3224 0.045 Uiso 1 1 calc R
C41 C 0.5860(6) 0.4606(5) 0.3974(5) 0.030(2) Uani 1 1 d .
C42 C 0.3829(8) 0.6403(7) 0.3687(7) 0.049(3) Uani 1 1 d .
H42A H 0.3368 0.6632 0.3859 0.059 Uiso 1 1 calc R
C43 C 0.3052(6) 0.4443(7) 0.3278(7) 0.041(3) Uani 1 1 d .
H43A H 0.3280 0.4650 0.3782 0.049 Uiso 1 1 calc R
H43B H 0.2512 0.4243 0.3245 0.049 Uiso 1 1 calc R
C44 C 0.7114(8) 0.6280(8) 0.0696(7) 0.053(3) Uani 1 1 d .
H44A H 0.6929 0.6457 0.0333 0.064 Uiso 1 1 calc R
C45 C -0.4585(19) 0.9449(18) -0.0861(14) 0.145(10) Uani 1 1 d U
H45A H -0.5103 0.9210 -0.0900 0.218 Uiso 1 1 calc R
H45B H -0.4509 0.9960 -0.0450 0.218 Uiso 1 1 calc R
H45C H -0.4192 0.9088 -0.0802 0.218 Uiso 1 1 calc R
C46 C -0.0867(12) 0.9118(14) -0.4613(10) 0.105(8) Uani 1 1 d .
H46A H -0.0754 0.9433 -0.4885 0.158 Uiso 1 1 calc R
H46B H -0.1235 0.8669 -0.4908 0.158 Uiso 1 1 calc R
H46C H -0.0386 0.8914 -0.4465 0.158 Uiso 1 1 calc R
C47 C -0.2005(13) 1.2969(10) -0.2779(12) 0.094(6) Uani 1 1 d .
H47A H -0.1485 1.3185 -0.2771 0.142 Uiso 1 1 calc R
H47B H -0.2245 1.3340 -0.2382 0.142 Uiso 1 1 calc R
H47C H -0.2324 1.2901 -0.3226 0.142 Uiso 1 1 calc R
C48 C -0.0460(11) 1.2370(8) -0.0912(10) 0.085(6) Uani 1 1 d .
H48A H -0.0280 1.2793 -0.1050 0.127 Uiso 1 1 calc R
H48B H -0.0221 1.2469 -0.0429 0.127 Uiso 1 1 calc R
H48C H -0.1026 1.2366 -0.0931 0.127 Uiso 1 1 calc R
C49 C -0.4504(13) 0.9597(11) -0.1558(11) 0.081(5) Uani 1 1 d U
C50 C 0.2267(8) 1.0164(8) -0.1854(8) 0.053(3) Uani 1 1 d .
H50A H 0.2301 0.9875 -0.2365 0.063 Uiso 1 1 calc R
H50B H 0.2719 1.0038 -0.1581 0.063 Uiso 1 1 calc R
C51 C -0.1244(8) 0.9376(6) -0.1647(7) 0.043(3) Uani 1 1 d .
C52 C -0.6247(7) 0.9783(8) -0.3085(8) 0.048(3) Uani 1 1 d .
H52A H -0.6260 0.9982 -0.2568 0.058 Uiso 1 1 calc R
H52B H -0.6713 0.9421 -0.3325 0.058 Uiso 1 1 calc R
C53 C -0.3371(8) 1.0569(7) -0.4462(7) 0.053(3) Uani 1 1 d .
H53A H -0.3499 1.1113 -0.4406 0.080 Uiso 1 1 d R
H53B H -0.3642 1.0187 -0.4913 0.080 Uiso 1 1 d R
H53C H -0.2810 1.0522 -0.4459 0.080 Uiso 1 1 d R
C54 C -0.1222(8) 0.9645(7) -0.3958(7) 0.047(3) Uani 1 1 d .
C55 C 0.2277(8) 1.1099(8) -0.1663(8) 0.056(3) Uani 1 1 d .
H55A H 0.2089 1.1362 -0.1198 0.067 Uiso 1 1 calc R
H55B H 0.2820 1.1300 -0.1611 0.067 Uiso 1 1 calc R
C56 C 0.0673(9) 0.7524(8) -0.3952(7) 0.055(3) Uani 1 1 d .
H56A H 0.1003 0.7590 -0.4280 0.083 Uiso 1 1 calc R
H56B H 0.0180 0.7244 -0.4218 0.083 Uiso 1 1 calc R
H56C H 0.0935 0.7211 -0.3707 0.083 Uiso 1 1 calc R
C57 C 0.0100(9) 0.8899(8) -0.0271(7) 0.056(3) Uani 1 1 d .
H57A H 0.0086 0.8689 0.0083 0.067 Uiso 1 1 calc R
C58 C 0.0818(9) 0.9150(7) -0.0388(7) 0.050(3) Uani 1 1 d .
H58A H 0.1287 0.9146 -0.0101 0.061 Uiso 1 1 calc R
C59 C -0.4992(9) 0.7253(8) -0.4278(7) 0.056(3) Uani 1 1 d .
H59A H -0.5484 0.6969 -0.4442 0.067 Uiso 1 1 calc R
C60 C -0.2678(8) 1.1095(8) -0.1225(7) 0.051(3) Uani 1 1 d .
C61 C 0.1573(7) 0.9663(7) -0.1150(7) 0.044(3) Uani 1 1 d .
H61A H 0.2062 0.9646 -0.0896 0.053 Uiso 1 1 calc R
C62 C -0.2144(8) 0.8189(7) -0.3536(7) 0.052(3) Uani 1 1 d .
H62A H -0.1660 0.8473 -0.3314 0.063 Uiso 1 1 calc R
C63 C -0.4321(9) 0.6850(7) -0.4458(7) 0.056(3) Uani 1 1 d .
H63A H -0.4359 0.6300 -0.4760 0.067 Uiso 1 1 calc R
C64 C 0.0520(8) 0.8338(7) -0.3414(7) 0.044(3) Uani 1 1 d .
C65 C -0.1971(8) 0.9155(7) -0.1518(7) 0.045(3) Uani 1 1 d .
H65A H -0.2431 0.9209 -0.1791 0.054 Uiso 1 1 calc R
C66 C -0.2021(9) 0.8852(8) -0.0983(8) 0.056(4) Uani 1 1 d .
H66A H -0.2519 0.8710 -0.0908 0.068 Uiso 1 1 calc R
C67 C -0.0607(8) 0.8955(7) -0.0675(7) 0.047(3) Uani 1 1 d .
C68 C -0.1367(9) 0.8754(7) -0.0561(7) 0.052(3) Uani 1 1 d .
H68A H -0.1424 0.8557 -0.0205 0.063 Uiso 1 1 calc R
C69 C -0.2851(9) 0.6892(8) -0.4338(7) 0.056(3) Uani 1 1 d .
H69A H -0.2840 0.6349 -0.4649 0.067 Uiso 1 1 calc R
C70 C -0.6267(7) 1.0506(9) -0.3319(7) 0.053(3) Uani 1 1 d .
H70A H -0.6150 1.0306 -0.3813 0.064 Uiso 1 1 calc R
H70B H -0.6807 1.0676 -0.3328 0.064 Uiso 1 1 calc R
C71 C -0.1946(7) 1.2162(7) -0.2715(7) 0.044(3) Uani 1 1 d .
C72 C 0.1911(8) 1.2011(7) -0.2359(7) 0.049(3) Uani 1 1 d .
H72A H 0.2353 1.2375 -0.2191 0.058 Uiso 1 1 calc R
C73 C -0.4646(7) 1.1937(7) -0.2371(8) 0.052(3) Uani 1 1 d .
H73A H -0.4118 1.2085 -0.2174 0.063 Uiso 1 1 calc R
C74 C -0.5886(7) 1.2029(8) -0.2709(7) 0.048(3) Uani 1 1 d .
H74A H -0.6373 1.2237 -0.2786 0.057 Uiso 1 1 calc R
C75 C -0.5736(7) 1.1249(7) -0.2892(7) 0.043(3) Uani 1 1 d .
C76 C 0.0810(8) 0.9414(7) -0.0964(7) 0.045(3) Uani 1 1 d .
C77 C -0.2162(9) 0.7346(7) -0.4016(8) 0.060(4) Uani 1 1 d .
H77A H -0.1685 0.7101 -0.4109 0.071 Uiso 1 1 calc R
C78 C -0.2827(8) 0.8577(7) -0.3404(7) 0.046(3) Uani 1 1 d .
C79 C 0.1786(8) 1.1346(7) -0.2204(7) 0.045(3) Uani 1 1 d .
C80 C 0.0788(8) 1.1396(7) -0.2927(8) 0.049(3) Uani 1 1 d .
H80A H 0.0308 1.1267 -0.3230 0.059 Uiso 1 1 calc R
C81 C -0.0544(7) 0.9247(6) -0.1217(6) 0.039(2) Uani 1 1 d .
C82 C -0.4946(8) 0.8103(8) -0.3843(7) 0.049(3) Uani 1 1 d .
C83 C -0.3663(8) 1.0426(7) -0.3872(7) 0.044(3) Uani 1 1 d .
C84 C -0.0228(7) 1.1551(7) -0.1427(7) 0.047(3) Uani 1 1 d .
C85 C -0.3040(12) 1.1332(16) -0.0567(9) 0.111(8) Uani 1 1 d .
H33A H -0.2797 1.1063 -0.0272 0.166 Uiso 1 1 calc R
H33B H -0.3596 1.1177 -0.0687 0.166 Uiso 1 1 calc R
H33C H -0.2967 1.1912 -0.0307 0.166 Uiso 1 1 calc R
C86 C -0.3564(7) 0.8111(6) -0.3725(6) 0.039(2) Uani 1 1 d .
C87 C -0.3588(9) 0.7255(7) -0.4196(7) 0.050(3) Uani 1 1 d .
C88 C -0.5616(8) 0.8576(8) -0.3670(7) 0.052(3) Uani 1 1 d .
H88A H -0.6120 0.8329 -0.3861 0.063 Uiso 1 1 calc R
C89 C 0.1609(13) 0.9518(15) -0.4556(12) 0.106(7) Uani 1 1 d .
H89A H 0.1091 0.9306 -0.4812 0.159 Uiso 1 1 calc R
H89B H 0.1939 0.9589 -0.4881 0.159 Uiso 1 1 calc R
H99C H 0.1567 1.0034 -0.4168 0.159 Uiso 1 1 calc R
C90 C 0.3097(19) 0.2959(17) 0.0842(12) 0.140(12) Uani 1 1 d .
H90A H 0.3073 0.2635 0.0334 0.210 Uiso 1 1 calc R
H90B H 0.2746 0.2713 0.1047 0.210 Uiso 1 1 calc R
H90C H 0.3628 0.2991 0.1075 0.210 Uiso 1 1 calc R
C91 C 1.1565(11) 0.5675(14) 0.4668(11) 0.096(6) Uani 1 1 d .
H91A H 1.1781 0.5156 0.4433 0.143 Uiso 1 1 calc R
H91B H 1.1002 0.5601 0.4639 0.143 Uiso 1 1 calc R
H91C H 1.1796 0.5911 0.5166 0.143 Uiso 1 1 calc R
C92 C -0.1889(13) 1.3830(14) -0.0355(12) 0.159(11) Uani 1 1 d DU
H92A H -0.1538 1.4311 -0.0135 0.239 Uiso 1 1 calc RD
H92B H -0.1644 1.3385 -0.0272 0.239 Uiso 1 1 calc RD
H92C H -0.2374 1.3930 -0.0147 0.239 Uiso 1 1 calc RD
C93 C -0.5586(18) 1.1955(18) -0.0715(15) 0.141(10) Uani 1 1 d U
H93A H -0.5957 1.2137 -0.1010 0.211 Uiso 1 1 calc R
H93B H -0.5070 1.1951 -0.0861 0.211 Uiso 1 1 calc R
H93C H -0.5567 1.2317 -0.0217 0.211 Uiso 1 1 calc R
N1 N 1.0493(6) 0.2957(6) 0.2727(6) 0.051(3) Uani 1 1 d .
H1D H 1.0463 0.2569 0.2877 0.061 Uiso 1 1 calc R
N2 N 1.0291(6) 0.4103(6) 0.2584(6) 0.045(2) Uani 1 1 d .
N3 N 0.8948(5) 0.5651(6) 0.1482(5) 0.038(2) Uani 1 1 d .
N4 N 0.4242(6) 0.3805(5) 0.2712(5) 0.041(2) Uani 1 1 d .
N5 N 0.3818(5) 0.5634(5) 0.3253(5) 0.039(2) Uani 1 1 d .
N6 N 1.0403(5) 0.5199(6) 0.1720(5) 0.039(2) Uani 1 1 d .
N7 N 0.5213(5) 0.6508(5) 0.3646(5) 0.0329(18) Uani 1 1 d .
N8 N 0.3908(6) 0.2516(6) 0.2350(6) 0.046(2) Uani 1 1 d .
H8A H 0.3936 0.1995 0.2166 0.055 Uiso 1 1 calc R
N9 N 0.1257(7) 1.2037(6) -0.2811(6) 0.052(3) Uani 1 1 d .
H9A H 0.1168 1.2403 -0.2986 0.063 Uiso 1 1 calc R
N10 N -0.5178(6) 1.2470(6) -0.2382(6) 0.050(3) Uani 1 1 d .
H10B H -0.5099 1.2991 -0.2218 0.060 Uiso 1 1 calc R
N11 N 0.1077(6) 1.0950(6) -0.2565(6) 0.047(2) Uani 1 1 d .
N12 N -0.4937(6) 1.1179(6) -0.2664(6) 0.051(3) Uani 1 1 d .
N13 N 0.1516(6) 0.9899(6) -0.1674(6) 0.048(2) Uani 1 1 d .
N14 N -0.5543(6) 0.9331(6) -0.3260(6) 0.043(2) Uani 1 1 d .
N15 N 0.0155(6) 0.9437(6) -0.1375(5) 0.042(2) Uani 1 1 d .
N16 N -0.4241(6) 0.8498(5) -0.3578(5) 0.042(2) Uani 1 1 d .
O1 O 0.7724(5) 0.5276(5) 0.4105(5) 0.050(2) Uani 1 1 d .
O2 O 0.9038(5) 0.3911(5) 0.1289(5) 0.048(2) Uani 1 1 d .
O3 O 0.6443(4) 0.5667(4) 0.3135(4) 0.0334(15) Uani 1 1 d .
O4 O 0.7723(6) 0.3458(5) 0.3297(5) 0.051(2) Uani 1 1 d .
O5 O 0.8687(5) 0.5112(5) 0.3467(5) 0.049(2) Uani 1 1 d .
O6 O 1.0368(5) 0.6100(5) 0.3410(5) 0.051(2) Uani 1 1 d .
O7 O 0.9323(5) 0.6679(5) 0.3145(5) 0.0459(19) Uani 1 1 d .
O8 O 0.4140(5) 0.4732(5) 0.1672(5) 0.048(2) Uani 1 1 d .
O9 O 0.7905(4) 0.5398(4) 0.2286(4) 0.0355(16) Uani 1 1 d .
O10 O 0.5910(5) 0.4233(4) 0.1925(4) 0.0381(17) Uani 1 1 d .
O11 O 0.5313(5) 0.5055(4) 0.4071(4) 0.0417(18) Uani 1 1 d .
O12 O 0.8451(4) 0.3864(5) 0.2181(4) 0.0403(18) Uani 1 1 d .
O13 O 0.6090(4) 0.4272(4) 0.3338(4) 0.0343(16) Uani 1 1 d .
O14 O 0.4905(5) 0.5842(5) 0.2018(4) 0.0422(18) Uani 1 1 d .
O15 O 0.6910(5) 0.2956(5) 0.2268(5) 0.047(2) Uani 1 1 d .
O16 O 0.6935(5) 0.3923(5) 0.1346(4) 0.0424(18) Uani 1 1 d .
O17 O 0.1957(7) 0.8947(9) -0.4261(7) 0.094(4) Uani 1 1 d .
H17B H 0.1633 0.8809 -0.4056 0.113 Uiso 1 1 calc R
O18 O -0.2157(5) 1.2097(5) -0.2156(5) 0.052(2) Uani 1 1 d .
O19 O 0.0335(5) 1.1214(5) -0.1205(5) 0.047(2) Uani 1 1 d .
O20 O -0.0766(5) 0.9922(5) -0.3352(5) 0.050(2) Uani 1 1 d .
O21 O -0.1668(6) 1.1573(5) -0.3192(5) 0.056(2) Uani 1 1 d .
O22 O -0.4795(7) 1.0210(6) -0.1623(5) 0.065(3) Uani 1 1 d .
O23 O -0.1150(5) 0.9688(5) -0.2132(5) 0.0441(19) Uani 1 1 d .
O24 O 0.0911(5) 0.8959(5) -0.3348(5) 0.050(2) Uani 1 1 d .
O25 O -0.0022(5) 0.8389(5) -0.3020(5) 0.049(2) Uani 1 1 d .
O26 O -0.1930(5) 1.1127(6) -0.1196(5) 0.055(2) Uani 1 1 d .
O27 O -0.4253(6) 0.9945(5) -0.4001(5) 0.051(2) Uani 1 1 d .
O28 O -0.4058(6) 0.9164(5) -0.1950(5) 0.051(2) Uani 1 1 d .
O29 O -0.3098(5) 1.0827(5) -0.1835(4) 0.0432(18) Uani 1 1 d .
O30 O -0.3264(5) 1.0744(4) -0.3236(4) 0.0399(17) Uani 1 1 d .
O31 O -0.2869(5) 0.9365(4) -0.2984(4) 0.0412(18) Uani 1 1 d .
O32 O -0.0603(5) 1.1222(5) -0.2055(5) 0.048(2) Uani 1 1 d .
O33 O -0.1922(5) 0.9751(5) -0.3977(5) 0.052(2) Uani 1 1 d .
O34 O 1.1745(7) 0.6220(8) 0.4308(7) 0.088(4) Uani 1 1 d .
H34A H 1.1384 0.6172 0.3984 0.106 Uiso 1 1 calc R
O35 O 0.2890(8) 0.3664(10) 0.0931(7) 0.096(4) Uani 1 1 d .
H35A H 0.3260 0.4083 0.1227 0.115 Uiso 1 1 d R
O36 O 0.2783(7) 0.7594(8) 0.5048(7) 0.101(4) Uani 1 1 d .
H36D H 0.2541 0.7177 0.4749 0.121 Uiso 1 1 d R
H36E H 0.2545 0.8001 0.5191 0.121 Uiso 1 1 d R
O37 O -0.2039(11) 1.3647(12) -0.1047(11) 0.165(8) Uani 1 1 d DU
H37B H -0.2317 1.3163 -0.1384 0.198 Uiso 1 1 d R
O38 O -0.5826(10) 1.1160(14) -0.0800(10) 0.142(7) Uani 1 1 d .
H38A H -0.5442 1.0886 -0.0967 0.171 Uiso 1 1 d R

loop_
_atom_site_aniso_label
_atom_site_aniso_U_11
_atom_site_aniso_U_22
_atom_site_aniso_U_33
_atom_site_aniso_U_23
_atom_site_aniso_U_13
_atom_site_aniso_U_12
Nd1 0.0282(3) 0.0273(3) 0.0547(4) 0.0232(3) 0.0081(2) 0.0025(2)
Nd2 0.0284(3) 0.0220(3) 0.0474(3) 0.0175(2) 0.0054(2) 0.0025(2)
Nd3 0.0267(3) 0.0185(3) 0.0465(3) 0.0140(2) 0.0037(2) 0.0009(2)
Nd4 0.0336(3) 0.0267(3) 0.0620(4) 0.0244(3) 0.0144(3) 0.0034(2)
Nd5 0.0367(3) 0.0201(3) 0.0595(4) 0.0180(3) 0.0098(3) 0.0012(2)
Nd6 0.0362(3) 0.0181(3) 0.0531(4) 0.0111(2) 0.0083(3) 0.0001(2)
C1 0.093(13) 0.025(7) 0.095(12) -0.003(7) 0.035(10) -0.003(7)
C2 0.022(6) 0.050(7) 0.124(12) 0.058(8) 0.027(6) 0.007(5)
C3 0.077(12) 0.051(9) 0.18(2) 0.073(12) 0.035(12) 0.017(9)
C4 0.113(16) 0.075(12) 0.104(13) 0.059(11) -0.054(12) -0.032(11)
C5 0.058(9) 0.074(10) 0.053(7) 0.041(7) 0.001(6) -0.006(7)
C6 0.048(7) 0.046(7) 0.071(8) 0.040(6) -0.004(6) 0.007(6)
C7 0.079(10) 0.050(8) 0.046(7) 0.022(6) 0.030(7) 0.011(7)
C8 0.051(10) 0.16(2) 0.053(9) -0.001(11) -0.003(7) 0.002(12)
C9 0.063(9) 0.038(7) 0.079(9) 0.042(7) 0.027(7) 0.019(6)
C10 0.043(7) 0.040(7) 0.064(8) 0.030(6) 0.003(6) 0.006(5)
C11 0.038(7) 0.034(6) 0.073(8) 0.026(6) -0.008(6) -0.005(5)
C12 0.066(9) 0.068(9) 0.058(8) 0.038(7) 0.016(7) 0.000(8)
C13 0.052(8) 0.040(7) 0.075(9) 0.032(6) 0.026(6) 0.014(6)
C14 0.024(5) 0.029(6) 0.077(8) 0.012(5) 0.017(5) 0.007(4)
C15 0.062(9) 0.022(5) 0.065(8) 0.012(5) -0.006(6) -0.013(6)
C16 0.045(7) 0.036(7) 0.074(9) 0.020(6) 0.018(6) 0.008(6)
C17 0.041(7) 0.051(7) 0.053(7) 0.029(6) 0.006(5) -0.004(6)
C18 0.075(11) 0.050(8) 0.060(8) 0.014(7) 0.005(7) -0.004(8)
C19 0.037(6) 0.035(6) 0.061(7) 0.023(5) 0.009(5) 0.007(5)
C20 0.044(7) 0.037(6) 0.053(7) 0.023(5) 0.008(5) -0.008(5)
C21 0.038(6) 0.038(6) 0.069(8) 0.033(6) 0.006(5) 0.011(5)
C22 0.053(8) 0.028(6) 0.074(9) 0.013(6) 0.019(6) 0.011(6)
C23 0.043(7) 0.022(5) 0.060(7) 0.014(5) 0.009(5) 0.008(5)
C24 0.049(8) 0.027(6) 0.075(9) 0.015(6) -0.011(6) -0.018(5)
C25 0.066(9) 0.016(5) 0.060(7) 0.010(5) 0.010(6) 0.005(5)
C26 0.034(6) 0.032(6) 0.057(7) 0.017(5) 0.006(5) 0.001(5)
C27 0.040(7) 0.050(7) 0.070(8) 0.036(7) -0.002(6) 0.007(6)
C28 0.037(6) 0.041(6) 0.058(7) 0.023(5) 0.016(5) -0.004(5)
C29 0.058(8) 0.019(5) 0.050(6) 0.015(5) 0.004(5) 0.006(5)
C30 0.045(7) 0.046(7) 0.051(7) 0.028(6) 0.003(5) -0.014(6)
C31 0.038(6) 0.030(6) 0.060(7) 0.018(5) 0.009(5) 0.008(5)
C32 0.033(6) 0.029(5) 0.064(7) 0.028(5) 0.006(5) 0.004(4)
C33 0.041(6) 0.031(6) 0.054(7) 0.015(5) 0.002(5) 0.006(5)
C34 0.033(6) 0.022(5) 0.052(6) 0.014(4) -0.003(5) -0.005(4)
C35 0.048(7) 0.021(5) 0.055(7) 0.012(5) 0.000(5) 0.000(5)
C36 0.067(11) 0.17(2) 0.046(9) 0.022(11) 0.008(7) 0.008(13)
C37 0.040(7) 0.045(7) 0.065(8) 0.033(6) 0.005(5) -0.003(5)
C38 0.053(8) 0.033(6) 0.055(7) 0.018(5) 0.008(6) -0.004(6)
C39 0.036(6) 0.028(5) 0.044(6) 0.014(5) -0.003(4) -0.007(4)
C40 0.024(5) 0.029(5) 0.066(7) 0.027(5) 0.004(5) 0.004(4)
C41 0.034(5) 0.013(4) 0.042(5) 0.010(4) -0.001(4) -0.009(4)
C42 0.040(7) 0.037(6) 0.066(8) 0.017(6) 0.008(6) 0.017(5)
C43 0.016(5) 0.042(6) 0.074(8) 0.031(6) 0.012(5) 0.005(4)
C44 0.053(8) 0.051(8) 0.061(8) 0.030(6) 0.002(6) 0.012(6)
C45 0.161(14) 0.148(13) 0.142(12) 0.066(9) 0.042(9) 0.021(9)
C46 0.070(12) 0.14(2) 0.075(12) 0.004(12) 0.018(9) 0.013(13)
C47 0.102(15) 0.052(10) 0.157(18) 0.068(11) 0.024(13) 0.024(10)
C48 0.084(12) 0.024(7) 0.116(14) 0.008(8) -0.028(10) 0.001(7)
C49 0.097(14) 0.057(10) 0.099(13) 0.037(10) 0.019(11) 0.002(10)
C50 0.037(7) 0.044(7) 0.086(9) 0.035(7) 0.008(6) 0.003(6)
C51 0.054(7) 0.021(5) 0.065(7) 0.023(5) 0.029(6) 0.006(5)
C52 0.026(6) 0.044(7) 0.076(8) 0.022(6) 0.019(5) -0.001(5)
C53 0.062(9) 0.035(6) 0.064(8) 0.019(6) 0.015(6) 0.008(6)
C54 0.044(7) 0.035(6) 0.058(7) 0.014(5) 0.005(6) 0.003(5)
C55 0.038(7) 0.042(7) 0.084(10) 0.024(7) -0.001(6) -0.002(6)
C56 0.063(9) 0.036(7) 0.058(8) 0.007(6) 0.013(6) 0.002(6)
C57 0.076(10) 0.037(7) 0.065(8) 0.026(6) 0.025(7) 0.020(7)
C58 0.065(9) 0.036(6) 0.049(7) 0.012(5) 0.014(6) 0.014(6)
C59 0.064(9) 0.032(6) 0.067(8) 0.016(6) 0.003(7) -0.011(6)
C60 0.049(8) 0.040(7) 0.063(8) 0.019(6) 0.005(6) 0.001(6)
C61 0.040(6) 0.032(6) 0.060(7) 0.016(5) 0.012(5) 0.015(5)
C62 0.055(8) 0.031(6) 0.071(8) 0.014(6) 0.025(6) -0.003(6)
C63 0.081(10) 0.014(5) 0.064(8) 0.006(5) 0.012(7) -0.002(6)
C64 0.051(7) 0.034(6) 0.055(7) 0.022(5) 0.017(6) 0.017(5)
C65 0.046(7) 0.030(6) 0.071(8) 0.028(6) 0.029(6) 0.005(5)
C66 0.064(9) 0.040(7) 0.078(9) 0.028(7) 0.039(7) 0.008(6)
C67 0.061(8) 0.033(6) 0.052(7) 0.016(5) 0.025(6) 0.008(6)
C68 0.078(10) 0.031(6) 0.056(7) 0.020(5) 0.032(7) 0.004(6)
C69 0.078(10) 0.026(6) 0.063(8) 0.014(6) 0.018(7) 0.010(6)
C70 0.029(6) 0.065(9) 0.065(8) 0.028(7) -0.005(5) -0.008(6)
C71 0.046(7) 0.028(6) 0.064(8) 0.027(6) 0.000(6) -0.009(5)
C72 0.049(7) 0.034(6) 0.071(8) 0.029(6) 0.011(6) -0.006(5)
C73 0.030(6) 0.032(6) 0.096(10) 0.028(6) 0.003(6) -0.003(5)
C74 0.029(6) 0.051(7) 0.074(8) 0.038(6) 0.004(5) 0.008(5)
C75 0.042(7) 0.033(6) 0.056(7) 0.019(5) 0.005(5) 0.001(5)
C76 0.052(7) 0.030(6) 0.055(7) 0.016(5) 0.017(6) 0.012(5)
C77 0.070(10) 0.026(6) 0.084(10) 0.015(6) 0.036(8) 0.008(6)
C78 0.057(8) 0.023(5) 0.067(8) 0.022(5) 0.021(6) 0.000(5)
C79 0.052(7) 0.028(6) 0.059(7) 0.017(5) 0.020(6) -0.004(5)
C80 0.040(7) 0.028(6) 0.087(9) 0.030(6) 0.011(6) -0.003(5)
C81 0.049(7) 0.022(5) 0.053(6) 0.018(5) 0.021(5) 0.004(5)
C82 0.052(8) 0.036(6) 0.058(7) 0.016(5) 0.011(6) -0.012(6)
C83 0.049(7) 0.021(5) 0.062(7) 0.013(5) 0.016(6) 0.011(5)
C84 0.032(6) 0.034(6) 0.075(9) 0.022(6) 0.011(6) -0.010(5)
C85 0.075(13) 0.17(2) 0.063(11) 0.018(12) 0.001(9) 0.002(14)
C86 0.057(7) 0.020(5) 0.039(6) 0.007(4) 0.019(5) 0.005(5)
C87 0.074(9) 0.029(6) 0.050(7) 0.013(5) 0.021(6) 0.003(6)
C88 0.049(8) 0.035(7) 0.066(8) 0.015(6) 0.001(6) -0.018(6)
C89 0.080(14) 0.14(2) 0.119(17) 0.072(16) 0.028(12) 0.007(14)
C90 0.20(3) 0.12(2) 0.099(17) 0.065(16) -0.044(17) -0.04(2)
C91 0.053(10) 0.125(18) 0.130(16) 0.073(14) 0.014(10) 0.032(11)
C92 0.180(15) 0.156(14) 0.146(13) 0.065(10) 0.020(9) 0.031(9)
C93 0.134(13) 0.130(13) 0.142(13) 0.036(9) 0.020(9) 0.020(9)
N1 0.048(6) 0.038(6) 0.081(7) 0.035(5) 0.015(5) 0.008(5)
N2 0.037(5) 0.035(5) 0.078(7) 0.036(5) 0.007(5) 0.005(4)
N3 0.032(5) 0.031(5) 0.053(5) 0.021(4) -0.004(4) -0.010(4)
N4 0.054(6) 0.024(4) 0.050(5) 0.019(4) 0.010(4) -0.003(4)
N5 0.034(5) 0.023(4) 0.055(6) 0.012(4) 0.001(4) 0.004(4)
N6 0.026(5) 0.034(5) 0.062(6) 0.022(4) 0.006(4) -0.006(4)
N7 0.033(5) 0.017(4) 0.044(5) 0.008(3) 0.001(4) 0.001(3)
N8 0.043(6) 0.021(4) 0.075(7) 0.019(4) 0.013(5) -0.001(4)
N9 0.062(7) 0.027(5) 0.078(7) 0.030(5) 0.017(6) -0.006(5)
N10 0.049(6) 0.022(5) 0.078(7) 0.020(5) 0.007(5) 0.008(4)
N11 0.046(6) 0.039(5) 0.067(6) 0.031(5) 0.012(5) 0.003(5)
N12 0.045(6) 0.025(5) 0.076(7) 0.013(5) 0.007(5) 0.003(4)
N13 0.041(6) 0.037(5) 0.066(7) 0.021(5) 0.012(5) 0.002(5)
N14 0.038(5) 0.032(5) 0.064(6) 0.022(5) 0.015(4) -0.009(4)
N15 0.048(6) 0.029(5) 0.056(6) 0.023(4) 0.016(5) 0.002(4)
N16 0.049(6) 0.019(4) 0.061(6) 0.017(4) 0.007(5) -0.002(4)
O1 0.035(5) 0.046(5) 0.071(6) 0.029(4) -0.001(4) -0.004(4)
O2 0.045(5) 0.035(4) 0.064(5) 0.018(4) 0.011(4) -0.004(4)
O3 0.027(4) 0.021(3) 0.053(4) 0.017(3) 0.003(3) -0.003(3)
O4 0.063(6) 0.029(4) 0.068(6) 0.026(4) 0.003(4) 0.010(4)
O5 0.053(5) 0.048(5) 0.055(5) 0.026(4) 0.016(4) 0.000(4)
O6 0.043(5) 0.040(5) 0.065(5) 0.021(4) -0.007(4) 0.003(4)
O7 0.039(5) 0.027(4) 0.069(5) 0.020(4) -0.005(4) -0.005(3)
O8 0.042(5) 0.036(4) 0.067(5) 0.026(4) -0.008(4) -0.004(4)
O9 0.031(4) 0.026(4) 0.061(5) 0.030(3) 0.004(3) 0.000(3)
O10 0.038(4) 0.028(4) 0.051(4) 0.015(3) 0.012(3) 0.001(3)
O11 0.054(5) 0.025(4) 0.048(4) 0.014(3) 0.013(4) 0.011(4)
O12 0.030(4) 0.032(4) 0.064(5) 0.026(4) 0.004(3) -0.003(3)
O13 0.021(3) 0.030(4) 0.056(4) 0.021(3) 0.004(3) 0.002(3)
O14 0.041(5) 0.031(4) 0.062(5) 0.030(4) -0.005(4) -0.009(3)
O15 0.047(5) 0.029(4) 0.068(5) 0.020(4) 0.016(4) -0.002(4)
O16 0.031(4) 0.038(4) 0.062(5) 0.022(4) 0.008(3) -0.002(3)
O17 0.067(8) 0.133(12) 0.113(10) 0.071(9) 0.043(7) 0.011(8)
O18 0.051(5) 0.035(5) 0.071(6) 0.020(4) 0.013(4) 0.003(4)
O19 0.045(5) 0.039(5) 0.068(5) 0.031(4) 0.013(4) 0.009(4)
O20 0.047(5) 0.038(5) 0.063(5) 0.023(4) -0.006(4) -0.002(4)
O21 0.059(6) 0.038(5) 0.079(6) 0.029(5) 0.015(5) -0.003(4)
O22 0.086(8) 0.040(5) 0.071(6) 0.016(5) 0.032(5) 0.014(5)
O23 0.037(4) 0.035(4) 0.074(5) 0.034(4) 0.014(4) 0.003(3)
O24 0.052(5) 0.036(4) 0.067(5) 0.018(4) 0.028(4) 0.004(4)
O25 0.050(5) 0.026(4) 0.084(6) 0.029(4) 0.029(4) 0.010(4)
O26 0.045(5) 0.050(5) 0.066(6) 0.020(4) 0.002(4) 0.006(4)
O27 0.062(6) 0.033(4) 0.053(5) 0.014(4) -0.001(4) -0.010(4)
O28 0.074(6) 0.025(4) 0.055(5) 0.013(4) 0.023(5) 0.005(4)
O29 0.041(5) 0.033(4) 0.053(5) 0.016(4) 0.002(4) -0.001(4)
O30 0.037(4) 0.026(4) 0.059(5) 0.016(3) 0.017(4) 0.007(3)
O31 0.037(4) 0.016(3) 0.070(5) 0.015(3) 0.009(4) 0.004(3)
O32 0.046(5) 0.032(4) 0.072(6) 0.028(4) 0.009(4) 0.000(4)
O33 0.046(5) 0.041(5) 0.073(6) 0.025(4) 0.014(4) 0.005(4)
O34 0.056(7) 0.098(10) 0.107(9) 0.042(8) -0.008(6) 0.005(7)
O35 0.079(9) 0.119(12) 0.096(9) 0.059(9) -0.016(7) -0.044(8)
O36 0.049(7) 0.103(11) 0.133(11) 0.028(9) 0.017(7) 0.005(7)
O37 0.164(11) 0.166(11) 0.161(10) 0.064(8) 0.010(8) 0.016(9)
O38 0.099(13) 0.19(2) 0.175(17) 0.095(15) 0.052(11) 0.058(13)

loop_
_atom_type_symbol
_atom_type_description
_atom_type_scat_dispersion_real
_atom_type_scat_dispersion_imag
_atom_type_scat_source
C C 0.0033 0.0016 'International Tables Vol C Tables 4.2.6.8 and 6.1.1.4'
H H 0.0000 0.0000 'International Tables Vol C Tables 4.2.6.8 and 6.1.1.4'
N N 0.0061 0.0033 'International Tables Vol C Tables 4.2.6.8 and 6.1.1.4'
O O 0.0106 0.0060 'International Tables Vol C Tables 4.2.6.8 and 6.1.1.4'
Nd Nd -0.1943 3.0179 'International Tables Vol C Tables 4.2.6.8 and 6.1.1.4'

loop_
_geom_angle_atom_site_label_1
_geom_angle_atom_site_label_2
_geom_angle_atom_site_label_3
_geom_angle
O5 Nd1 O9 71.9(3)
O5 Nd1 O12 66.3(3)
O9 Nd1 O12 70.2(2)
O5 Nd1 N3 136.3(3)
O9 Nd1 N3 66.2(3)
O12 Nd1 N3 108.5(3)
O5 Nd1 O2 118.1(3)
O9 Nd1 O2 87.3(3)
O12 Nd1 O2 51.7(3)
N3 Nd1 O2 72.2(3)
O5 Nd1 O7 84.4(3)
O9 Nd1 O7 78.7(3)
O12 Nd1 O7 142.4(3)
N3 Nd1 O7 76.3(3)
O2 Nd1 O7 148.5(3)
O5 Nd1 O6 86.9(3)
O9 Nd1 O6 127.0(3)
O12 Nd1 O6 142.9(3)
N3 Nd1 O6 108.7(3)
O2 Nd1 O6 143.9(3)
O7 Nd1 O6 50.6(3)
O5 Nd1 N2 91.8(3)
O9 Nd1 N2 146.0(3)
O12 Nd1 N2 75.9(3)
N3 Nd1 N2 130.4(3)
O2 Nd1 N2 74.1(3)
O7 Nd1 N2 130.4(3)
O6 Nd1 N2 79.8(3)
O5 Nd1 N6 159.1(3)
O9 Nd1 N6 128.3(3)
O12 Nd1 N6 122.1(3)
N3 Nd1 N6 62.4(3)
O2 Nd1 N6 72.9(3)
O7 Nd1 N6 93.7(3)
O6 Nd1 N6 76.0(3)
N2 Nd1 N6 73.6(3)
O5 Nd1 C31 92.6(3)
O9 Nd1 C31 78.7(3)
O12 Nd1 C31 26.3(3)
N3 Nd1 C31 90.7(3)
O2 Nd1 C31 25.4(3)
O7 Nd1 C31 157.0(3)
O6 Nd1 C31 152.2(3)
N2 Nd1 C31 72.3(3)
N6 Nd1 C31 96.9(3)
O5 Nd1 C38 85.3(3)
O9 Nd1 C38 103.3(3)
O12 Nd1 C38 151.5(3)
N3 Nd1 C38 92.8(3)
O2 Nd1 C38 156.6(3)
O7 Nd1 C38 25.6(3)
O6 Nd1 C38 25.0(3)
N2 Nd1 C38 104.8(4)
N6 Nd1 C38 84.2(3)
C31 Nd1 C38 176.4(3)
O5 Nd1 Nd2 43.9(2)
O9 Nd1 Nd2 40.25(15)
O12 Nd1 Nd2 39.60(18)
N3 Nd1 Nd2 103.0(2)
O2 Nd1 Nd2 83.21(19)
O7 Nd1 Nd2 102.8(2)
O6 Nd1 Nd2 129.2(2)
N2 Nd1 Nd2 108.0(2)
N6 Nd1 Nd2 154.8(2)
C31 Nd1 Nd2 61.3(2)
C38 Nd1 Nd2 118.4(3)
O12 Nd2 O15 78.2(3)
O12 Nd2 O3 145.6(2)
O15 Nd2 O3 132.4(3)
O12 Nd2 O4 74.4(3)
O15 Nd2 O4 52.5(3)
O3 Nd2 O4 133.9(3)
O12 Nd2 O9 68.8(2)
O15 Nd2 O9 135.7(3)
O3 Nd2 O9 77.0(2)
O4 Nd2 O9 136.3(3)
O12 Nd2 O13 148.2(2)
O15 Nd2 O13 73.4(3)
O3 Nd2 O13 66.2(2)
O4 Nd2 O13 77.1(3)
O9 Nd2 O13 143.0(2)
O12 Nd2 O1 107.2(3)
O15 Nd2 O1 121.4(3)
O3 Nd2 O1 72.8(3)
O4 Nd2 O1 72.4(3)
O9 Nd2 O1 96.7(3)
O13 Nd2 O1 76.8(3)
O12 Nd2 O16 70.5(3)
O15 Nd2 O16 72.1(3)
O3 Nd2 O16 101.1(2)
O4 Nd2 O16 118.8(3)
O9 Nd2 O16 69.6(2)
O13 Nd2 O16 112.7(2)
O1 Nd2 O16 166.1(3)
O12 Nd2 O10 119.0(2)
O15 Nd2 O10 74.7(3)
O3 Nd2 O10 67.0(2)
O4 Nd2 O10 122.5(3)
O9 Nd2 O10 96.1(2)
O13 Nd2 O10 66.5(2)
O1 Nd2 O10 133.6(3)
O16 Nd2 O10 49.5(2)
O12 Nd2 O5 62.1(3)
O15 Nd2 O5 122.9(3)
O3 Nd2 O5 100.8(2)
O4 Nd2 O5 77.3(3)
O9 Nd2 O5 65.3(2)
O13 Nd2 O5 124.3(2)
O1 Nd2 O5 48.4(3)
O16 Nd2 O5 123.0(2)
O10 Nd2 O5 160.2(2)
O12 Nd2 C9 75.9(3)
O15 Nd2 C9 26.5(4)
O3 Nd2 C9 138.5(3)
O4 Nd2 C9 26.0(3)
O9 Nd2 C9 144.5(3)
O13 Nd2 C9 72.3(3)
O1 Nd2 C9 96.3(4)
O16 Nd2 C9 96.3(3)
O10 Nd2 C9 98.5(4)
O5 Nd2 C9 100.7(4)
O12 Nd2 C26 94.2(3)
O15 Nd2 C26 71.9(3)
O3 Nd2 C26 84.0(3)
O4 Nd2 C26 124.4(3)
O9 Nd2 C26 81.7(3)
O13 Nd2 C26 90.3(3)
O1 Nd2 C26 156.4(3)
O16 Nd2 C26 24.1(3)
O10 Nd2 C26 25.4(3)
O5 Nd2 C26 144.2(3)
C9 Nd2 C26 98.4(4)
O10 Nd3 O3 71.8(3)
O10 Nd3 O11 121.5(3)
O3 Nd3 O11 84.4(3)
O10 Nd3 N7 132.4(3)
O3 Nd3 N7 65.2(3)
O11 Nd3 N7 74.1(3)
O10 Nd3 O13 69.9(3)
O3 Nd3 O13 67.5(2)
O11 Nd3 O13 51.6(2)
N7 Nd3 O13 109.1(3)
O10 Nd3 O8 80.3(3)
O3 Nd3 O8 129.4(3)
O11 Nd3 O8 145.8(3)
N7 Nd3 O8 112.3(3)
O13 Nd3 O8 138.5(3)
O10 Nd3 O14 83.8(3)
O3 Nd3 O14 84.4(2)
O11 Nd3 O14 147.0(2)
N7 Nd3 O14 73.0(3)
O13 Nd3 O14 146.0(2)
O8 Nd3 O14 50.7(2)
O10 Nd3 N4 94.6(3)
O3 Nd3 N4 146.1(3)
O11 Nd3 N4 76.5(3)
N7 Nd3 N4 132.7(3)
O13 Nd3 N4 78.7(3)
O8 Nd3 N4 75.6(3)
O14 Nd3 N4 125.9(3)
O10 Nd3 N5 154.2(3)
O3 Nd3 N5 128.9(3)
O11 Nd3 N5 79.7(3)
N7 Nd3 N5 63.8(3)
O13 Nd3 N5 128.8(3)
O8 Nd3 N5 74.3(3)
O14 Nd3 N5 83.5(3)
N4 Nd3 N5 75.1(3)
O10 Nd3 C41 96.7(3)
O3 Nd3 C41 74.0(3)
O11 Nd3 C41 24.8(3)
N7 Nd3 C41 90.4(3)
O13 Nd3 C41 26.8(3)
O8 Nd3 C41 152.1(3)
O14 Nd3 C41 157.0(2)
N4 Nd3 C41 77.1(3)
N5 Nd3 C41 103.7(3)
O10 Nd3 C27 82.9(3)
O3 Nd3 C27 108.1(3)
O11 Nd3 C27 155.5(3)
N7 Nd3 C27 91.8(3)
O13 Nd3 C27 152.5(3)
O8 Nd3 C27 25.4(3)
O14 Nd3 C27 25.5(3)
N4 Nd3 C27 100.5(3)
N5 Nd3 C27 76.1(3)
C41 Nd3 C27 177.5(3)
O10 Nd3 Nd2 42.46(19)
O3 Nd3 Nd2 40.22(16)
O11 Nd3 Nd2 85.84(19)
N7 Nd3 Nd2 104.3(2)
O13 Nd3 Nd2 41.22(16)
O8 Nd3 Nd2 122.2(2)
O14 Nd3 Nd2 104.84(19)
N4 Nd3 Nd2 109.7(2)
N5 Nd3 Nd2 163.3(2)
C41 Nd3 Nd2 63.2(2)
C27 Nd3 Nd2 117.5(3)
O20 Nd4 O23 72.0(3)
O20 Nd4 N15 135.5(3)
O23 Nd4 N15 65.7(3)
O20 Nd4 O32 67.7(3)
O23 Nd4 O32 69.4(3)
N15 Nd4 O32 107.8(3)
O20 Nd4 N11 90.9(3)
O23 Nd4 N11 145.5(3)
N15 Nd4 N11 132.4(3)
O32 Nd4 N11 76.4(3)
O20 Nd4 O19 118.9(3)
O23 Nd4 O19 88.7(3)
N15 Nd4 O19 74.1(3)
O32 Nd4 O19 51.4(3)
N11 Nd4 O19 73.3(3)
O20 Nd4 O24 85.6(3)
O23 Nd4 O24 126.6(3)
N15 Nd4 O24 108.6(3)
O32 Nd4 O24 143.6(3)
N11 Nd4 O24 79.8(3)
O19 Nd4 O24 143.2(3)
O20 Nd4 O25 83.7(3)
O23 Nd4 O25 78.6(3)
N15 Nd4 O25 75.3(3)
O32 Nd4 O25 142.1(3)
N11 Nd4 O25 130.3(3)
O19 Nd4 O25 149.4(3)
O24 Nd4 O25 50.5(3)
O20 Nd4 N13 158.5(3)
O23 Nd4 N13 128.5(3)
N15 Nd4 N13 63.2(3)
O32 Nd4 N13 122.0(3)
N11 Nd4 N13 74.5(3)
O19 Nd4 N13 72.6(3)
O24 Nd4 N13 76.4(3)
O25 Nd4 N13 93.6(3)
O20 Nd4 C84 93.3(3)
O23 Nd4 C84 77.5(3)
N15 Nd4 C84 90.6(3)
O32 Nd4 C84 25.6(3)
N11 Nd4 C84 73.8(3)
O19 Nd4 C84 25.7(3)
O24 Nd4 C84 153.6(3)
O25 Nd4 C84 155.6(3)
N13 Nd4 C84 97.6(3)
O20 Nd4 C64 83.7(3)
O23 Nd4 C64 102.9(3)
N15 Nd4 C64 92.6(3)
O32 Nd4 C64 151.3(3)
N11 Nd4 C64 104.7(3)
O19 Nd4 C64 157.1(3)
O24 Nd4 C64 24.9(3)
O25 Nd4 C64 25.6(3)
N13 Nd4 C64 84.9(3)
C84 Nd4 C64 176.6(4)
O20 Nd4 Nd5 43.7(2)
O23 Nd4 Nd5 40.45(18)
N15 Nd4 Nd5 103.2(2)
O32 Nd4 Nd5 39.8(2)
N11 Nd4 Nd5 107.2(2)
O19 Nd4 Nd5 84.64(19)
O24 Nd4 Nd5 127.9(2)
O25 Nd4 Nd5 102.3(2)
N13 Nd4 Nd5 155.7(2)
C84 Nd4 Nd5 61.1(3)
C64 Nd4 Nd5 117.0(3)
O32 Nd5 O30 146.9(3)
O32 Nd5 O31 145.6(3)
O30 Nd5 O31 67.4(2)
O32 Nd5 O18 77.1(3)
O30 Nd5 O18 74.0(3)
O31 Nd5 O18 133.5(3)
O32 Nd5 O21 74.3(3)
O30 Nd5 O21 75.5(3)
O31 Nd5 O21 133.9(3)
O18 Nd5 O21 52.3(3)
O32 Nd5 O23 68.5(3)
O30 Nd5 O23 144.6(2)
O31 Nd5 O23 77.3(3)
O18 Nd5 O23 134.9(3)
O21 Nd5 O23 135.7(3)
O32 Nd5 O29 120.7(3)
O30 Nd5 O29 65.8(3)
O31 Nd5 O29 67.0(2)
O18 Nd5 O29 74.4(3)
O21 Nd5 O29 120.8(3)
O23 Nd5 O29 98.8(3)
O32 Nd5 O33 108.4(3)
O30 Nd5 O33 74.3(3)
O31 Nd5 O33 72.0(3)
O18 Nd5 O33 121.1(3)
O21 Nd5 O33 72.3(3)
O23 Nd5 O33 97.4(3)
O29 Nd5 O33 130.9(3)
O32 Nd5 O26 73.1(3)
O30 Nd5 O26 112.3(3)
O31 Nd5 O26 98.7(3)
O18 Nd5 O26 72.8(3)
O21 Nd5 O26 120.7(3)
O23 Nd5 O26 70.0(3)
O29 Nd5 O26 49.2(3)
O33 Nd5 O26 166.1(3)
O32 Nd5 O20 63.7(3)
O30 Nd5 O20 121.6(3)
O31 Nd5 O20 99.3(3)
O18 Nd5 O20 123.1(3)
O21 Nd5 O20 77.4(3)
O23 Nd5 O20 65.2(3)
O29 Nd5 O20 161.6(3)
O33 Nd5 O20 48.3(3)
O26 Nd5 O20 126.0(3)
O32 Nd5 C71 75.7(3)
O30 Nd5 C71 71.3(3)
O31 Nd5 C71 138.7(3)
O18 Nd5 C71 26.4(3)
O21 Nd5 C71 26.0(3)
O23 Nd5 C71 144.1(3)
O29 Nd5 C71 97.2(3)
O33 Nd5 C71 96.1(3)
O26 Nd5 C71 97.7(3)
O20 Nd5 C71 101.2(3)
O32 Nd5 Nd6 158.9(2)
O30 Nd5 Nd6 41.24(17)
O31 Nd5 Nd6 38.67(17)
O18 Nd5 Nd6 94.9(2)
O21 Nd5 Nd6 116.4(2)
O23 Nd5 Nd6 106.82(17)
O29 Nd5 Nd6 38.41(17)
O33 Nd5 Nd6 92.5(2)
O26 Nd5 Nd6 85.9(2)
O20 Nd5 Nd6 134.53(18)
C71 Nd5 Nd6 105.7(3)
O29 Nd6 O31 71.8(3)
O29 Nd6 O27 120.6(3)
O31 Nd6 O27 86.4(3)
O29 Nd6 N16 134.1(3)
O31 Nd6 N16 65.6(3)
O27 Nd6 N16 73.7(3)
O29 Nd6 O30 68.5(3)
O31 Nd6 O30 68.2(2)
O27 Nd6 O30 52.1(3)
N16 Nd6 O30 108.8(3)
O29 Nd6 N12 92.4(3)
O31 Nd6 N12 146.4(3)
O27 Nd6 N12 76.3(3)
N16 Nd6 N12 133.0(3)
O30 Nd6 N12 78.5(3)
O29 Nd6 O28 83.9(3)
O31 Nd6 O28 80.5(3)
O27 Nd6 O28 146.9(3)
N16 Nd6 O28 73.2(3)
O30 Nd6 O28 143.2(3)
N12 Nd6 O28 128.3(3)
O29 Nd6 O22 81.3(3)
O31 Nd6 O22 126.5(3)
O27 Nd6 O22 146.4(3)
N16 Nd6 O22 110.8(3)
O30 Nd6 O22 140.3(3)
N12 Nd6 O22 77.6(4)
O28 Nd6 O22 50.7(3)
O29 Nd6 N14 155.7(3)
O31 Nd6 N14 128.7(3)
O27 Nd6 N14 77.8(3)
N16 Nd6 N14 63.1(3)
O30 Nd6 N14 127.7(3)
N12 Nd6 N14 75.8(3)
O28 Nd6 N14 86.9(3)
O22 Nd6 N14 75.4(3)
O29 Nd6 C49 82.2(4)
O31 Nd6 C49 103.5(5)
O27 Nd6 C49 157.2(4)
N16 Nd6 C49 91.6(4)
O30 Nd6 C49 150.6(4)
N12 Nd6 C49 103.3(5)
O28 Nd6 C49 25.0(4)
O22 Nd6 C49 25.7(4)
N14 Nd6 C49 80.1(5)
O29 Nd6 C83 94.9(3)
O31 Nd6 C83 75.8(3)
O27 Nd6 C83 25.7(3)
N16 Nd6 C83 90.7(3)
O30 Nd6 C83 26.5(3)
N12 Nd6 C83 76.4(3)
O28 Nd6 C83 155.3(3)
O22 Nd6 C83 153.6(3)
N14 Nd6 C83 102.6(3)
C49 Nd6 C83 177.1(5)
O29 Nd6 Nd5 42.5(2)
O31 Nd6 Nd5 40.40(17)
O27 Nd6 Nd5 86.0(2)
N16 Nd6 Nd5 104.3(2)
O30 Nd6 Nd5 40.63(19)
N12 Nd6 Nd5 108.8(2)
O28 Nd6 Nd5 102.6(2)
O22 Nd6 Nd5 122.7(3)
N14 Nd6 Nd5 161.7(2)
C49 Nd6 Nd5 114.9(4)
C83 Nd6 Nd5 62.7(3)
C31 C1 H1A 109.5
C31 C1 H1B 109.5
H1A C1 H1B 109.5
C31 C1 H1C 109.5
H1A C1 H1C 109.5
H1B C1 H1C 109.5
N6 C2 C13 109.1(10)
N6 C2 H2A 109.9
C13 C2 H2A 109.9
N6 C2 H2B 109.9
C13 C2 H2B 109.9
H2A C2 H2B 108.3
C9 C3 H3A 109.5
C9 C3 H3B 109.5
H3A C3 H3B 109.5
C9 C3 H3C 109.5
H3A C3 H3C 109.5
H3B C3 H3C 109.5
C27 C4 H4A 109.5
C27 C4 H4B 109.5
H4A C4 H4B 109.5
C27 C4 H4C 109.5
H4A C4 H4C 109.5
H4B C4 H4C 109.5
C12 C5 C17 119.4(12)
C12 C5 H5A 120.3
C17 C5 H5A 120.3
C32 C6 C10 121.0(13)
C32 C6 H6A 119.5
C10 C6 H6A 119.5
O5 C7 O1 121.3(14)
O5 C7 C8 117.2(14)
O1 C7 C8 121.4(12)
C7 C8 H8B 109.5
C7 C8 H8C 109.5
H8B C8 H8C 109.5
C7 C8 H8D 109.5
H8B C8 H8D 109.5
H8C C8 H8D 109.5
O4 C9 O15 122.4(11)
O4 C9 C3 122.7(14)
O15 C9 C3 114.7(14)
O4 C9 Nd2 61.8(6)
O15 C9 Nd2 60.9(6)
C3 C9 Nd2 175.6(13)
C44 C10 C6 122.5(12)
C44 C10 H10A 118.7
C6 C10 H10A 118.7
C34 C11 C24 120.7(13)
C34 C11 H11A 119.6
C24 C11 H11A 119.6
C5 C12 C19 120.9(12)
C5 C12 H12A 119.6
C19 C12 H12A 119.6
C14 C13 C2 114.5(11)
C14 C13 H13A 108.6
C2 C13 H13A 108.6
C14 C13 H13B 108.6
C2 C13 H13B 108.6
H13A C13 H13B 107.6
C16 C14 N2 109.4(11)
C16 C14 C13 127.8(11)
N2 C14 C13 122.8(10)
C24 C15 C35 120.3(11)
C24 C15 H15A 119.8
C35 C15 H15A 119.8
C14 C16 N1 106.9(11)
C14 C16 H16A 126.5
N1 C16 H16A 126.5
C44 C17 C20 120.4(11)
C44 C17 C5 123.7(12)
C20 C17 C5 115.9(12)
C38 C18 H18A 109.5
C38 C18 H18B 109.5
H18A C18 H18B 109.5
C38 C18 H18C 109.5
H18A C18 H18C 109.5
H18B C18 H18C 109.5
N3 C19 C12 121.9(12)
N3 C19 C37 117.2(10)
C12 C19 C37 120.8(11)
N3 C20 C17 123.1(11)
N3 C20 C32 117.2(10)
C17 C20 C32 119.7(11)
N1 C21 N2 110.0(11)
N1 C21 H21A 125.0
N2 C21 H21A 125.0
C25 C22 C33 123.8(12)
C25 C22 H22A 117.9
C33 C22 H22A 118.1
N8 C23 N4 111.5(11)
N8 C23 H23A 124.2
N4 C23 H23A 124.2
C15 C24 C11 123.1(12)
C15 C24 H24A 118.4
C11 C24 H24A 118.4
C22 C25 C35 117.1(10)
C22 C25 H25A 121.5
C35 C25 H25A 121.5
O16 C26 O10 120.2(11)
O16 C26 C36 121.9(12)
O10 C26 C36 117.9(12)
O16 C26 Nd2 60.0(6)
O10 C26 Nd2 60.2(6)
C36 C26 Nd2 177.4(11)
O8 C27 O14 120.1(11)
O8 C27 C4 119.8(13)
O14 C27 C4 119.0(12)
O8 C27 Nd3 60.2(6)
O14 C27 Nd3 60.3(6)
C4 C27 Nd3 175.9(13)
N8 C28 C39 104.9(10)
N8 C28 H28A 127.6
C39 C28 H28A 127.6
N7 C29 C35 120.3(11)
N7 C29 C34 115.7(9)
C35 C29 C34 124.1(11)
C41 C30 H30A 109.5
C41 C30 H30B 109.5
H30A C30 H30B 109.5
C41 C30 H30C 109.5
H30A C30 H30C 109.5
H30B C30 H30C 109.5
O2 C31 O12 118.6(10)
O2 C31 C1 122.2(12)
O12 C31 C1 119.2(11)
O2 C31 Nd1 60.0(6)
O12 C31 Nd1 58.8(5)
C1 C31 Nd1 175.9(11)
O9 C32 C6 124.0(11)
O9 C32 C20 118.0(10)
C6 C32 C20 118.0(11)
N7 C33 C22 118.6(11)
N7 C33 C42 116.8(10)
C22 C33 C42 124.5(11)
O3 C34 C11 124.4(11)
O3 C34 C29 118.8(10)
C11 C34 C29 116.7(10)
C25 C35 C29 120.2(11)
C25 C35 C15 124.8(11)
C29 C35 C15 115.1(11)
C26 C36 H36A 109.5
C26 C36 H36B 109.5
H36A C36 H36B 109.5
C26 C36 H36C 109.5
H36A C36 H36C 109.5
H36B C36 H36C 109.5
N6 C37 C19 115.7(10)
N6 C37 H37A 122.3
C19 C37 H37A 122.0
O6 C38 O7 118.8(11)
O6 C38 C18 122.1(12)
O7 C38 C18 119.1(12)
O6 C38 Nd1 59.5(6)
O7 C38 Nd1 59.3(6)
C18 C38 Nd1 177.9(10)
N4 C39 C28 107.8(10)
N4 C39 C43 126.4(10)
C28 C39 C43 125.4(10)
N5 C40 C43 110.2(8)
N5 C40 H40A 109.6
C43 C40 H40A 109.6
N5 C40 H40B 109.6
C43 C40 H40B 109.6
H40A C40 H40B 108.1
O11 C41 O13 120.7(9)
O11 C41 C30 121.0(10)
O13 C41 C30 118.2(10)
O11 C41 Nd3 59.9(5)
O13 C41 Nd3 60.9(5)
C30 C41 Nd3 173.8(7)
N5 C42 C33 118.9(11)
N5 C42 H42A 120.5
C33 C42 H42A 120.5
C39 C43 C40 114.5(10)
C39 C43 H43A 108.6
C40 C43 H43A 108.6
C39 C43 H43B 108.6
C40 C43 H43B 108.6
H43A C43 H43B 107.6
C10 C44 C17 118.1(11)
C10 C44 H44A 120.9
C17 C44 H44A 120.9
C49 C45 H45A 109.5
C49 C45 H45B 109.5
H45A C45 H45B 109.5
C49 C45 H45C 109.5
H45A C45 H45C 109.5
H45B C45 H45C 109.5
C54 C46 H46A 109.5
C54 C46 H46B 109.5
H46A C46 H46B 109.5
C54 C46 H46C 109.5
H46A C46 H46C 109.5
H46B C46 H46C 109.5
C71 C47 H47A 109.5
C71 C47 H47B 109.5
H47A C47 H47B 109.5
C71 C47 H47C 109.5
H47A C47 H47C 109.5
H47B C47 H47C 109.5
C84 C48 H48A 109.5
C84 C48 H48B 109.5
H48A C48 H48B 109.5
C84 C48 H48C 109.5
H48A C48 H48C 109.5
H48B C48 H48C 109.5
O28 C49 O22 124.5(17)
O28 C49 C45 115.9(18)
O22 C49 C45 118.7(19)
O28 C49 Nd6 61.7(9)
O22 C49 Nd6 62.9(9)
C45 C49 Nd6 171.1(17)
N13 C50 C55 109.0(11)
N13 C50 H50A 109.9
C55 C50 H50A 109.9
N13 C50 H50B 109.9
C55 C50 H50B 109.9
H50A C50 H50B 108.3
O23 C51 C65 124.1(12)
O23 C51 C81 119.2(10)
C65 C51 C81 116.7(10)
N14 C52 C70 111.7(10)
N14 C52 H52A 109.3
C70 C52 H52A 109.3
N14 C52 H52B 109.3
C70 C52 H52B 109.3
H52A C52 H52B 108.0
C83 C53 H53A 106.5
C83 C53 H53B 108.9
H53A C53 H53B 109.5
C83 C53 H53C 113.0
H53A C53 H53C 109.5
H53B C53 H53C 109.5
O33 C54 O20 120.1(12)
O33 C54 C46 122.1(13)
O20 C54 C46 117.4(13)
C79 C55 C50 115.0(11)
C79 C55 H55A 108.5
C50 C55 H55A 108.5
C79 C55 H55B 108.5
C50 C55 H55B 108.5
H55A C55 H55B 107.5
C64 C56 H56A 109.5
C64 C56 H56B 109.5
H56A C56 H56B 109.5
C64 C56 H56C 109.5
H56A C56 H56C 109.5
H56B C56 H56C 109.5
C58 C57 C67 121.0(12)
C58 C57 H57A 119.5
C67 C57 H57A 119.5
C57 C58 C76 117.1(13)
C57 C58 H58A 121.5
C76 C58 H58A 121.5
C63 C59 C82 120.6(13)
C63 C59 H59A 119.7
C82 C59 H59A 119.7
O29 C60 O26 118.9(12)
O29 C60 C85 120.7(14)
O26 C60 C85 120.3(14)
N13 C61 C76 116.7(11)
N13 C61 H61A 121.7
C76 C61 H61A 121.7
C78 C62 C77 120.6(13)
C78 C62 H62A 119.7
C77 C62 H62A 119.7
C59 C63 C87 120.3(11)
C59 C63 H63A 119.8
C87 C63 H63A 119.8
O24 C64 O25 120.4(11)
O24 C64 C56 120.9(11)
O25 C64 C56 118.8(11)
O24 C64 Nd4 60.1(6)
O25 C64 Nd4 60.3(6)
C56 C64 Nd4 177.9(10)
C51 C65 C66 120.7(13)
C51 C65 H65A 119.7
C66 C65 H65A 119.7
C68 C66 C65 122.8(12)
C68 C66 H66A 118.6
C65 C66 H66A 118.6
C57 C67 C81 116.7(12)
C57 C67 C68 124.5(12)
C81 C67 C68 118.8(13)
C66 C68 C67 119.3(11)
C66 C68 H68A 120.4
C67 C68 H68A 120.4
C77 C69 C87 119.6(12)
C77 C69 H69A 120.2
C87 C69 H69A 120.2
C75 C70 C52 119.4(11)
C75 C70 H70A 107.5
C52 C70 H70A 107.5
C75 C70 H70B 107.5
C52 C70 H70B 107.5
H70A C70 H70B 107.0
O21 C71 O18 121.2(10)
O21 C71 C47 120.5(13)
O18 C71 C47 118.3(13)
O21 C71 Nd5 61.1(6)
O18 C71 Nd5 60.5(6)
C47 C71 Nd5 175.9(11)
C79 C72 N9 106.3(11)
C79 C72 H72A 126.9
N9 C72 H72A 126.9
N12 C73 N10 113.2(11)
N12 C73 H73A 123.4
N10 C73 H73A 123.4
C75 C74 N10 106.4(10)
C75 C74 H74A 126.8
N10 C74 H74A 126.8
C74 C75 N12 110.1(11)
C74 C75 C70 129.2(12)
N12 C75 C70 120.6(10)
N15 C76 C58 123.0(12)
N15 C76 C61 116.5(11)
C58 C76 C61 120.4(12)
C69 C77 C62 122.4(13)
C69 C77 H77A 118.8
C62 C77 H77A 118.8
O31 C78 C62 124.9(12)
O31 C78 C86 116.8(11)
C62 C78 C86 118.3(11)
C72 C79 N11 109.9(12)
C72 C79 C55 127.8(12)
N11 C79 C55 122.0(10)
N9 C80 N11 112.8(12)
N9 C80 H80A 123.6
N11 C80 H80A 123.6
N15 C81 C67 123.0(12)
N15 C81 C51 115.3(9)
C67 C81 C51 121.8(11)
N16 C82 C88 116.3(11)
N16 C82 C59 119.5(13)
C88 C82 C59 124.1(12)
O27 C83 O30 121.0(11)
O27 C83 C53 119.8(12)
O30 C83 C53 118.9(12)
O27 C83 Nd6 60.3(6)
O30 C83 Nd6 60.8(6)
C53 C83 Nd6 173.0(8)
O32 C84 O19 121.8(12)
O32 C84 C48 119.8(12)
O19 C84 C48 118.3(12)
O32 C84 Nd4 60.4(6)
O19 C84 Nd4 61.5(7)
C48 C84 Nd4 176.8(10)
C60 C85 H33A 109.5
C60 C85 H33B 109.5
H33A C85 H33B 109.5
C60 C85 H33C 109.5
H33A C85 H33C 109.5
H33B C85 H33C 109.5
N16 C86 C78 117.9(9)
N16 C86 C87 120.7(11)
C78 C86 C87 121.5(11)
C63 C87 C69 125.0(12)
C63 C87 C86 117.5(12)
C69 C87 C86 117.5(12)
N14 C88 C82 121.7(12)
N14 C88 H88A 119.2
C82 C88 H88A 119.2
O17 C89 H89A 109.5
O17 C89 H89B 109.5
H89A C89 H89B 109.5
O17 C89 H99C 109.5
H89A C89 H99C 109.5
H89B C89 H99C 109.5
O35 C90 H90A 109.5
O35 C90 H90B 109.5
H90A C90 H90B 109.5
O35 C90 H90C 109.5
H90A C90 H90C 109.5
H90B C90 H90C 109.5
O34 C91 H91A 109.5
O34 C91 H91B 109.5
H91A C91 H91B 109.5
O34 C91 H91C 109.5
H91A C91 H91C 109.5
H91B C91 H91C 109.5
O37 C92 H92A 109.5
O37 C92 H92B 109.5
H92A C92 H92B 109.5
O37 C92 H92C 109.5
H92A C92 H92C 109.5
H92B C92 H92C 109.5
O38 C93 H93A 109.5
O38 C93 H93B 109.5
H93A C93 H93B 109.5
O38 C93 H93C 109.5
H93A C93 H93C 109.5
H93B C93 H93C 109.5
C21 N1 C16 107.3(10)
C21 N1 H1D 126.3
C16 N1 H1D 126.3
C21 N2 C14 106.4(10)
C21 N2 Nd1 116.8(8)
C14 N2 Nd1 131.1(8)
C19 N3 C20 118.8(10)
C19 N3 Nd1 123.8(8)
C20 N3 Nd1 117.3(7)
C23 N4 C39 107.5(10)
C23 N4 Nd3 121.0(8)
C39 N4 Nd3 131.2(7)
C42 N5 C40 117.4(10)
C42 N5 Nd3 119.1(8)
C40 N5 Nd3 123.5(6)
C37 N6 C2 117.8(10)
C37 N6 Nd1 121.0(8)
C2 N6 Nd1 121.2(7)
C33 N7 C29 119.9(9)
C33 N7 Nd3 121.3(7)
C29 N7 Nd3 118.8(7)
C23 N8 C28 108.3(10)
C23 N8 H8A 125.9
C28 N8 H8A 125.9
C80 N9 C72 106.8(10)
C80 N9 H9A 126.6
C72 N9 H9A 126.6
C73 N10 C74 106.7(10)
C73 N10 H10B 126.6
C74 N10 H10B 126.6
C80 N11 C79 104.1(10)
C80 N11 Nd4 119.7(8)
C79 N11 Nd4 133.2(8)
C73 N12 C75 103.5(10)
C73 N12 Nd6 123.0(9)
C75 N12 Nd6 133.5(8)
C61 N13 C50 117.1(11)
C61 N13 Nd4 121.5(8)
C50 N13 Nd4 121.4(8)
C88 N14 C52 119.5(11)
C88 N14 Nd6 117.4(9)
C52 N14 Nd6 123.1(7)
C76 N15 C81 118.9(10)
C76 N15 Nd4 122.1(8)
C81 N15 Nd4 118.8(8)
C82 N16 C86 121.3(10)
C82 N16 Nd6 121.3(8)
C86 N16 Nd6 117.3(7)
C7 O1 Nd2 97.4(8)
C31 O2 Nd1 94.6(7)
C34 O3 Nd3 121.3(6)
C34 O3 Nd2 136.2(6)
Nd3 O3 Nd2 101.1(2)
C9 O4 Nd2 92.2(7)
C7 O5 Nd1 159.0(9)
C7 O5 Nd2 92.8(9)
Nd1 O5 Nd2 98.3(3)
C38 O6 Nd1 95.6(7)
C38 O7 Nd1 95.0(7)
C27 O8 Nd3 94.5(7)
C32 O9 Nd1 121.2(6)
C32 O9 Nd2 131.8(6)
Nd1 O9 Nd2 101.6(2)
C26 O10 Nd3 158.0(7)
C26 O10 Nd2 94.4(7)
Nd3 O10 Nd2 99.3(3)
C41 O11 Nd3 95.3(6)
C31 O12 Nd2 135.5(7)
C31 O12 Nd1 94.9(6)
Nd2 O12 Nd1 100.5(3)
C41 O13 Nd3 92.3(6)
C41 O13 Nd2 136.8(6)
Nd3 O13 Nd2 97.6(2)
C27 O14 Nd3 94.2(7)
C9 O15 Nd2 92.6(7)
C26 O16 Nd2 95.9(7)
C89 O17 H17B 109.5
C71 O18 Nd5 93.1(7)
C84 O19 Nd4 92.8(8)
C54 O20 Nd4 159.7(8)
C54 O20 Nd5 92.7(8)
Nd4 O20 Nd5 98.8(3)
C71 O21 Nd5 92.9(7)
C49 O22 Nd6 91.4(10)
C51 O23 Nd4 120.9(7)
C51 O23 Nd5 133.9(7)
Nd4 O23 Nd5 101.2(3)
C64 O24 Nd4 95.0(7)
C64 O25 Nd4 94.1(7)
C60 O26 Nd5 94.5(8)
C83 O27 Nd6 94.0(7)
C49 O28 Nd6 93.3(10)
C60 O29 Nd6 155.2(8)
C60 O29 Nd5 97.3(8)
Nd6 O29 Nd5 99.1(3)
C83 O30 Nd5 138.1(7)
C83 O30 Nd6 92.8(7)
Nd5 O30 Nd6 98.1(3)
C78 O31 Nd6 122.3(7)
C78 O31 Nd5 134.0(7)
Nd6 O31 Nd5 100.9(2)
C84 O32 Nd5 137.2(8)
C84 O32 Nd4 94.0(7)
Nd5 O32 Nd4 99.5(3)
C54 O33 Nd5 98.8(8)
C91 O34 H34A 109.5
C90 O35 H35A 114.8
H36D O36 H36E 117.9
C92 O37 H37B 124.6
C93 O38 H38A 102.9

loop_
_geom_bond_atom_site_label_1
_geom_bond_atom_site_label_2
_geom_bond_distance
Nd1 O5 2.378(8)
Nd1 O9 2.418(7)
Nd1 O12 2.502(7)
Nd1 N3 2.522(9)
Nd1 O2 2.532(8)
Nd1 O7 2.543(8)
Nd1 O6 2.549(8)
Nd1 N2 2.574(9)
Nd1 N6 2.608(9)
Nd1 C31 2.915(12)
Nd1 C38 2.945(12)
Nd1 Nd2 3.8331(8)
Nd2 O12 2.485(8)
Nd2 O15 2.490(8)
Nd2 O3 2.502(7)
Nd2 O4 2.511(8)
Nd2 O9 2.528(7)
Nd2 O13 2.528(7)
Nd2 O1 2.587(9)
Nd2 O16 2.601(8)
Nd2 O10 2.601(8)
Nd2 O5 2.685(9)
Nd2 C9 2.848(12)
Nd2 C26 2.987(12)
Nd3 O10 2.386(7)
Nd3 O3 2.420(7)
Nd3 O11 2.508(8)
Nd3 N7 2.515(8)
Nd3 O13 2.524(7)
Nd3 O8 2.550(8)
Nd3 O14 2.553(7)
Nd3 N4 2.559(9)
Nd3 N5 2.576(9)
Nd3 C41 2.886(10)
Nd3 C27 2.930(12)
Nd4 O20 2.357(8)
Nd4 O23 2.422(8)
Nd4 N15 2.521(9)
Nd4 O32 2.532(8)
Nd4 N11 2.542(10)
Nd4 O19 2.555(9)
Nd4 O24 2.555(8)
Nd4 O25 2.555(8)
Nd4 N13 2.580(11)
Nd4 C84 2.905(13)
Nd4 C64 2.935(12)
Nd4 Nd5 3.8273(9)
Nd5 O32 2.483(9)
Nd5 O30 2.490(8)
Nd5 O31 2.499(7)
Nd5 O18 2.499(9)
Nd5 O21 2.512(9)
Nd5 O23 2.531(8)
Nd5 O29 2.590(8)
Nd5 O33 2.593(9)
Nd5 O26 2.645(9)
Nd5 O20 2.677(9)
Nd5 C71 2.867(11)
Nd5 Nd6 3.7855(8)
Nd6 O29 2.382(8)
Nd6 O31 2.409(8)
Nd6 O27 2.513(9)
Nd6 N16 2.516(9)
Nd6 O30 2.521(8)
Nd6 N12 2.528(10)
Nd6 O28 2.537(8)
Nd6 O22 2.561(10)
Nd6 N14 2.604(10)
Nd6 C49 2.877(19)
Nd6 C83 2.885(13)
C1 C31 1.490(17)
C1 H1A 0.9600
C1 H1B 0.9600
C1 H1C 0.9600
C2 N6 1.455(15)
C2 C13 1.563(17)
C2 H2A 0.9700
C2 H2B 0.9700
C3 C9 1.515(17)
C3 H3A 0.9600
C3 H3B 0.9600
C3 H3C 0.9600
C4 C27 1.489(18)
C4 H4A 0.9600
C4 H4B 0.9600
C4 H4C 0.9600
C5 C12 1.34(2)
C5 C17 1.423(18)
C5 H5A 0.9300
C6 C32 1.356(16)
C6 C10 1.409(16)
C6 H6A 0.9300
C7 O5 1.240(14)
C7 O1 1.242(17)
C7 C8 1.49(2)
C8 H8B 0.9600
C8 H8C 0.9600
C8 H8D 0.9600
C9 O4 1.250(17)
C9 O15 1.274(16)
C10 C44 1.367(18)
C10 H10A 0.9300
C11 C34 1.389(16)
C11 C24 1.402(17)
C11 H11A 0.9300
C12 C19 1.416(17)
C12 H12A 0.9300
C13 C14 1.506(17)
C13 H13A 0.9700
C13 H13B 0.9700
C14 C16 1.335(17)
C14 N2 1.369(15)
C15 C24 1.34(2)
C15 C35 1.466(18)
C15 H15A 0.9300
C16 N1 1.389(16)
C16 H16A 0.9300
C17 C44 1.402(18)
C17 C20 1.417(16)
C18 C38 1.510(18)
C18 H18A 0.9600
C18 H18B 0.9600
C18 H18C 0.9600
C19 N3 1.300(15)
C19 C37 1.494(17)
C20 N3 1.361(15)
C20 C32 1.445(16)
C21 N1 1.333(15)
C21 N2 1.347(14)
C21 H21A 0.9300
C22 C25 1.349(19)
C22 C33 1.389(16)
C22 H22A 0.9300
C23 N8 1.306(15)
C23 N4 1.322(14)
C23 H23A 0.9300
C24 H24A 0.9300
C25 C35 1.352(17)
C25 H25A 0.9300
C26 O16 1.227(14)
C26 O10 1.285(14)
C26 C36 1.474(19)
C27 O8 1.259(15)
C27 O14 1.263(15)
C28 N8 1.374(15)
C28 C39 1.408(15)
C28 H28A 0.9300
C29 N7 1.355(15)
C29 C35 1.421(15)
C29 C34 1.428(16)
C30 C41 1.504(15)
C30 H30A 0.9600
C30 H30B 0.9600
C30 H30C 0.9600
C31 O2 1.257(14)
C31 O12 1.297(14)
C32 O9 1.344(12)
C33 N7 1.339(15)
C33 C42 1.453(18)
C34 O3 1.334(12)
C36 H36A 0.9600
C36 H36B 0.9600
C36 H36C 0.9600
C37 N6 1.312(15)
C37 H37A 0.9300
C38 O6 1.248(15)
C38 O7 1.280(15)
C39 N4 1.342(15)
C39 C43 1.469(16)
C40 N5 1.503(14)
C40 C43 1.551(14)
C40 H40A 0.9700
C40 H40B 0.9700
C41 O11 1.216(13)
C41 O13 1.303(12)
C42 N5 1.309(15)
C42 H42A 0.9300
C43 H43A 0.9700
C43 H43B 0.9700
C44 H44A 0.9300
C45 C49 1.55(3)
C45 H45A 0.9600
C45 H45B 0.9600
C45 H45C 0.9600
C46 C54 1.50(2)
C46 H46A 0.9600
C46 H46B 0.9600
C46 H46C 0.9600
C47 C71 1.496(17)
C47 H47A 0.9600
C47 H47B 0.9600
C47 H47C 0.9600
C48 C84 1.517(19)
C48 H48A 0.9600
C48 H48B 0.9600
C48 H48C 0.9600
C49 O28 1.22(2)
C49 O22 1.25(2)
C50 N13 1.495(16)
C50 C55 1.556(18)
C50 H50A 0.9700
C50 H50B 0.9700
C51 O23 1.326(13)
C51 C65 1.382(16)
C51 C81 1.461(18)
C52 N14 1.450(15)
C52 C70 1.536(18)
C52 H52A 0.9700
C52 H52B 0.9700
C53 C83 1.456(18)
C53 H53A 0.9600
C53 H53B 0.9600
C53 H53C 0.9600
C54 O33 1.208(15)
C54 O20 1.283(15)
C55 C79 1.499(19)
C55 H55A 0.9700
C55 H55B 0.9700
C56 C64 1.487(16)
C56 H56A 0.9600
C56 H56B 0.9600
C56 H56C 0.9600
C57 C58 1.38(2)
C57 C67 1.40(2)
C57 H57A 0.9300
C58 C76 1.414(17)
C58 H58A 0.9300
C59 C63 1.37(2)
C59 C82 1.423(17)
C59 H59A 0.9300
C60 O29 1.260(15)
C60 O26 1.269(16)
C60 C85 1.45(2)
C61 N13 1.278(16)
C61 C76 1.509(17)
C61 H61A 0.9300
C62 C78 1.358(18)
C62 C77 1.437(17)
C62 H62A 0.9300
C63 C87 1.37(2)
C63 H63A 0.9300
C64 O24 1.241(14)
C64 O25 1.273(14)
C65 C66 1.398(17)
C65 H65A 0.9300
C66 C68 1.37(2)
C66 H66A 0.9300
C67 C81 1.399(16)
C67 C68 1.409(18)
C68 H68A 0.9300
C69 C77 1.36(2)
C69 C87 1.43(2)
C69 H69A 0.9300
C70 C75 1.493(17)
C70 H70A 0.9700
C70 H70B 0.9700
C71 O21 1.261(15)
C71 O18 1.276(15)
C72 C79 1.359(15)
C72 N9 1.365(17)
C72 H72A 0.9300
C73 N12 1.313(15)
C73 N10 1.322(15)
C73 H73A 0.9300
C74 C75 1.328(17)
C74 N10 1.379(16)
C74 H74A 0.9300
C75 N12 1.404(16)
C76 N15 1.319(16)
C77 H77A 0.9300
C78 O31 1.339(13)
C78 C86 1.434(18)
C79 N11 1.367(16)
C80 N9 1.317(14)
C80 N11 1.333(16)
C80 H80A 0.9300
C81 N15 1.345(15)
C82 N16 1.329(16)
C82 C88 1.420(19)
C83 O27 1.252(15)
C83 O30 1.287(15)
C84 O32 1.259(15)
C84 O19 1.263(15)
C85 H33A 0.9600
C85 H33B 0.9600
C85 H33C 0.9600
C86 N16 1.352(15)
C86 C87 1.450(15)
C88 N14 1.274(15)
C88 H88A 0.9300
C89 O17 1.46(2)
C89 H89A 0.9600
C89 H89B 0.9600
C89 H99C 0.9600
C90 O35 1.26(3)
C90 H90A 0.9600
C90 H90B 0.9600
C90 H90C 0.9600
C91 O34 1.47(2)
C91 H91A 0.9600
C91 H91B 0.9600
C91 H91C 0.9600
C92 O37 1.300(16)
C92 H92A 0.9600
C92 H92B 0.9600
C92 H92C 0.9600
C93 O38 1.41(3)
C93 H93A 0.9600
C93 H93B 0.9600
C93 H93C 0.9600
N1 H1D 0.8600
N8 H8A 0.8600
N9 H9A 0.8600
N10 H10B 0.8600
O17 H17B 0.8200
O34 H34A 0.8200
O35 H35A 0.9319
O36 H36D 0.8224
O36 H36E 0.8024
O37 H37B 0.9457
O38 H38A 0.8422

loop_
_geom_hbond_atom_site_label_D
_geom_hbond_atom_site_label_H
_geom_hbond_atom_site_label_A
_geom_hbond_distance_DH
_geom_hbond_distance_HA
_geom_hbond_distance_DA
_geom_hbond_angle_DHA
_geom_hbond_site_symmetry_A
N1 H1D O25 0.86 2.00 2.820(13) 160.0 2_665
N8 H8A O28 0.86 1.96 2.803(12) 168.4 2_565
N9 H9A O7 0.86 1.96 2.779(13) 159.1 2_675
N10 H10B O14 0.86 1.97 2.826(12) 170.0 2_575
O17 H17B O24 0.82 1.94 2.714(13) 156.5 .
O34 H34A O6 0.82 1.94 2.739(14) 165.7 .
O35 H35A O8 0.93 1.80 2.715(15) 166.0 .
O36 H36D O34 0.82 2.01 2.799(18) 160.3 1_455
O36 H36E O17 0.80 1.98 2.767(18) 167.1 1_556
O37 H37B O18 0.95 1.98 2.79(2) 142.1 .
O38 H38A O22 0.84 1.89 2.699(19) 161.5 .

loop_
_platon_squeeze_void_nr
_platon_squeeze_void_average_x
_platon_squeeze_void_average_y
_platon_squeeze_void_average_z
_platon_squeeze_void_volume
_platon_squeeze_void_count_electrons
_platon_squeeze_void_content
1 0.024 0.726 0.229 7 1 ' '
2 0.113 0.786 0.776 9 1 ' '
3 0.392 0.850 0.921 51 17 ' '
4 0.353 0.714 0.087 9 2 ' '
5 0.608 0.150 0.079 51 15 ' '
6 0.647 0.286 0.913 9 2 ' '
7 0.887 0.214 0.224 9 1 ' '
8 0.976 0.274 0.771 7 1 ' '
